data_2016447
loop_
_publ_author_name
'Chao Qin'
'Xin-Long Wang'
'En-Bo Wang'

_publ_section_title
;
 <i>catena</i>-Poly[[[(benzene-1,3,5-tricarboxylic
 acid)(1,10-phenanthroline)cadmium(II)]-\m-oxalato]
 1<i>H</i>-benzotriazole solvate monohydrate]
;
_journal_coeditor_code SF3065
_journal_issue 2
_journal_name_full 'Acta Crystallographica Section C'
_journal_page_first m73
_journal_page_last m75
_journal_paper_doi 10.1107/S0108270107064578
_journal_volume 64
_journal_year 2008
_chemical_formula_iupac '[Cd (C2 O4) (C9 H6 O6) (C12 H8 N2)], C6 H5 N3, H2 O'
_chemical_formula_moiety 'C23 H14 Cd N2 O10, C6 H5 N3, H2 O'
_chemical_formula_sum 'C29 H21 Cd N5 O11'
_chemical_formula_weight 727.91
_chemical_name_systematic
;<i>catena</i>-Poly[[[(1,10-phenanthroline-\k^2^N,N')(benzene-1,3,5-tricarboxylic
acid-O)cadmium(II)]-\m-oxalato]
 1<i>H</i>-benzotriazole solvate
monohydrate]
;
_space_group_IT_number 2
_symmetry_cell_setting triclinic
_symmetry_space_group_name_Hall '-P 1'
_symmetry_space_group_name_H-M 'P -1'
_atom_sites_solution_hydrogens geom
_atom_sites_solution_primary direct
_atom_sites_solution_secondary difmap
_cell_angle_alpha 87.86(3)
_cell_angle_beta 73.28(3)
_cell_angle_gamma 84.63(3)
_cell_formula_units_Z 2
_cell_length_a 9.4531(19)
_cell_length_b 10.869(2)
_cell_length_c 14.100(3)
_cell_measurement_reflns_used 13575
_cell_measurement_temperature 298(2)
_cell_measurement_theta_max 27.49
_cell_measurement_theta_min 3.02
_cell_volume 1381.3(5)
_computing_cell_refinement 'PROCESS-AUTO (Rigaku, 1998)'
_computing_data_collection 'PROCESS-AUTO (Rigaku, 1998)'
_computing_data_reduction 'PROCESS-AUTO (Rigaku, 1998)'
_computing_molecular_graphics
;
ORTEPIII (Burnett & Johnson, 1996), ORTEP-3 (Farrugia, 1997)
and DIAMOND (Brandenburg, 2005)
;
_computing_publication_material 'SHELXTL (Bruker, 2001)'
_computing_structure_refinement 'SHELXL97 (Sheldrick, 1997)'
_computing_structure_solution 'SHELXS97 (Sheldrick, 1997)'
_diffrn_ambient_temperature 298(2)
_diffrn_detector_area_resol_mean 0.01
_diffrn_measured_fraction_theta_full 0.985
_diffrn_measured_fraction_theta_max 0.985
_diffrn_measurement_device_type 'Rigaku R-AXIS RAPID IP'
_diffrn_measurement_method '\w scans'
_diffrn_radiation_monochromator graphite
_diffrn_radiation_source 'fine-focus sealed tube'
_diffrn_radiation_type MoK\a
_diffrn_radiation_wavelength 0.71073
_diffrn_reflns_av_R_equivalents 0.0729
_diffrn_reflns_av_sigmaI/netI 0.0986
_diffrn_reflns_limit_h_max 12
_diffrn_reflns_limit_h_min -12
_diffrn_reflns_limit_k_max 14
_diffrn_reflns_limit_k_min -14
_diffrn_reflns_limit_l_max 18
_diffrn_reflns_limit_l_min -17
_diffrn_reflns_number 13575
_diffrn_reflns_theta_full 27.49
_diffrn_reflns_theta_max 27.49
_diffrn_reflns_theta_min 3.02
_exptl_absorpt_coefficient_mu 0.866
_exptl_absorpt_correction_T_max 0.8738
_exptl_absorpt_correction_T_min 0.8061
_exptl_absorpt_correction_type multi-scan
_exptl_absorpt_process_details '(ABSCOR; Higashi, 1995)'
_exptl_crystal_colour colorless
_exptl_crystal_density_diffrn 1.750
_exptl_crystal_density_method 'not measured'
_exptl_crystal_description block
_exptl_crystal_F_000 732
_exptl_crystal_size_max 0.26
_exptl_crystal_size_mid 0.25
_exptl_crystal_size_min 0.16
_refine_diff_density_max 0.770
_refine_diff_density_min -1.116
_refine_ls_extinction_method none
_refine_ls_goodness_of_fit_ref 1.029
_refine_ls_hydrogen_treatment constr
_refine_ls_matrix_type full
_refine_ls_number_parameters 415
_refine_ls_number_reflns 6247
_refine_ls_number_restraints 1
_refine_ls_restrained_S_all 1.029
_refine_ls_R_factor_all 0.0963
_refine_ls_R_factor_gt 0.0563
_refine_ls_shift/su_max 0.000
_refine_ls_shift/su_mean 0.000
_refine_ls_structure_factor_coef Fsqd
_refine_ls_weighting_details 'calc w=1/[\s^2^(Fo^2^)+(0.0392P)^2^+1.7244P] where P=(Fo^2^+2Fc^2^)/3'
_refine_ls_weighting_scheme calc
_refine_ls_wR_factor_gt 0.1027
_refine_ls_wR_factor_ref 0.1191
_reflns_number_gt 4186
_reflns_number_total 6247
_reflns_threshold_expression I>2\s(I)
_cod_data_source_file sf3065.cif
_cod_data_source_block I
_cod_depositor_comments
;
The following automatic conversions were performed:
'_symmetry_cell_setting' value 'Triclinic' changed to 'triclinic'
according to '/home/saulius/struct/CIF-dictionaries/cif_core.dic'
dictionary named 'cif_core.dic' version 2.4.1 from 2010-06-29.

Automatic conversion script
Id: cif_fix_enum 1527 2010-12-29 10:47:43Z saulius 

The following automatic conversions were performed:

'_symmetry_cell_setting' value 'Triclinic' changed to 'triclinic'
according to /home/saulius/struct/CIF-dictionaries/cif_core.dic
dictionary named 'cif_core.dic' version 2.4.1 from 2010-06-29.

Automatic conversion script
Id: cif_fix_values 1715 2011-07-08 13:25:40Z adriana 
;
_cod_database_code 2016447
_cod_database_fobs_code 2016447

loop_
_symmetry_equiv_pos_as_xyz
'x, y, z'
'-x, -y, -z'

loop_
_atom_site_type_symbol
_atom_site_label
_atom_site_fract_x
_atom_site_fract_y
_atom_site_fract_z
_atom_site_U_iso_or_equiv
_atom_site_adp_type
_atom_site_calc_flag
_atom_site_refinement_flags
_atom_site_occupancy
Cd Cd1 0.25785(4) 0.16874(3) 0.45375(3) 0.02870(12) Uani d . 1
O O1 0.3962(5) 0.0266(3) -0.1666(3) 0.0486(10) Uani d . 1
O O2 0.5701(5) 0.1450(3) -0.2533(3) 0.0459(10) Uani d D 1
H H1 0.5782 0.0942 -0.2993 0.069 Uiso d RD 1
O O4 0.7595(4) 0.4547(3) -0.0909(3) 0.0463(10) Uani d . 1
H H2 0.7843 0.5214 -0.0731 0.070 Uiso d R 1
O O3 0.6867(5) 0.4668(4) 0.0728(3) 0.0612(13) Uani d . 1
O O5 0.3123(5) 0.2107(4) 0.2699(3) 0.0500(11) Uani d . 1
O O6 0.2047(4) 0.0848(3) 0.1978(3) 0.0480(10) Uani d . 1
H H3 0.1543 0.0740 0.2575 0.072 Uiso d R 1
O O7 0.4061(4) 0.1331(3) 0.5625(2) 0.0330(8) Uani d . 1
O O8 0.5869(4) 0.0063(3) 0.5938(2) 0.0329(8) Uani d . 1
O O9 -0.0845(4) -0.0802(3) 0.6070(2) 0.0354(8) Uani d . 1
O O10 0.1028(4) 0.0381(3) 0.5778(3) 0.0390(9) Uani d . 1
C C1 0.3917(5) 0.1986(4) 0.0953(3) 0.0271(10) Uani d . 1
C C2 0.3884(6) 0.1408(4) 0.0104(4) 0.0327(12) Uani d . 1
H H2A 0.3247 0.0793 0.0142 0.039 Uiso calc R 1
C C3 0.4805(6) 0.1749(4) -0.0807(3) 0.0297(11) Uani d . 1
C C4 0.5771(6) 0.2653(4) -0.0873(4) 0.0335(12) Uani d . 1
H H4A 0.6406 0.2860 -0.1483 0.040 Uiso calc R 1
C C5 0.5786(6) 0.3252(4) -0.0012(4) 0.0303(11) Uani d . 1
C C6 0.4871(6) 0.2906(4) 0.0885(4) 0.0317(11) Uani d . 1
H H6A 0.4890 0.3293 0.1458 0.038 Uiso calc R 1
C C7 0.3011(6) 0.1660(5) 0.1951(4) 0.0334(12) Uani d . 1
C C8 0.4779(6) 0.1075(4) -0.1706(4) 0.0324(12) Uani d . 1
C C9 0.6803(6) 0.4218(5) -0.0023(4) 0.0348(12) Uani d . 1
C C10 0.5094(7) 0.3610(5) 0.3434(4) 0.0416(14) Uani d . 1
H H10A 0.5596 0.2904 0.3100 0.050 Uiso calc R 1
C C11 0.5716(7) 0.4726(6) 0.3180(4) 0.0495(16) Uani d . 1
H H11A 0.6596 0.4766 0.2675 0.059 Uiso calc R 1
C C12 0.5023(7) 0.5759(6) 0.3679(5) 0.0502(16) Uani d . 1
H H12A 0.5433 0.6512 0.3523 0.060 Uiso calc R 1
C C13 0.3690(7) 0.5687(5) 0.4428(4) 0.0402(14) Uani d . 1
C C14 0.2895(8) 0.6719(5) 0.4999(5) 0.0506(17) Uani d . 1
H H14A 0.3271 0.7488 0.4871 0.061 Uiso calc R 1
C C15 0.1615(8) 0.6614(5) 0.5718(5) 0.0510(16) Uani d . 1
H H15A 0.1133 0.7300 0.6087 0.061 Uiso calc R 1
C C16 0.0998(6) 0.5446(5) 0.5912(4) 0.0369(13) Uani d . 1
C C17 -0.0364(7) 0.5321(6) 0.6623(4) 0.0488(16) Uani d . 1
H H17A -0.0880 0.5996 0.6993 0.059 Uiso calc R 1
C C18 -0.0919(7) 0.4204(6) 0.6763(4) 0.0484(15) Uani d . 1
H H18A -0.1821 0.4102 0.7233 0.058 Uiso calc R 1
C C19 -0.0128(6) 0.3208(5) 0.6196(4) 0.0408(13) Uani d . 1
H H19A -0.0522 0.2445 0.6299 0.049 Uiso calc R 1
C C20 0.1721(6) 0.4420(4) 0.5371(4) 0.0327(12) Uani d . 1
C C21 0.3114(6) 0.4526(4) 0.4619(4) 0.0309(11) Uani d . 1
C C22 0.0072(5) -0.0119(4) 0.5524(4) 0.0256(10) Uani d . 1
C C23 0.4963(6) 0.0410(4) 0.5446(3) 0.0267(11) Uani d . 1
C C24 0.9473(6) 0.6964(5) 0.0006(4) 0.0391(13) Uani d . 1
C C25 0.8760(7) 0.6869(6) 0.1018(5) 0.0538(16) Uani d . 1
H H25A 0.8084 0.6285 0.1267 0.065 Uiso calc R 1
C C26 0.9099(9) 0.7671(6) 0.1628(5) 0.065(2) Uani d . 1
H H26A 0.8634 0.7639 0.2305 0.078 Uiso calc R 1
C C27 1.0133(9) 0.8541(6) 0.1253(6) 0.069(2) Uani d . 1
H H27A 1.0339 0.9063 0.1695 0.083 Uiso calc R 1
C C28 1.0843(8) 0.8656(6) 0.0280(6) 0.0599(19) Uani d . 1
H H28A 1.1532 0.9231 0.0039 0.072 Uiso calc R 1
C C29 1.0467(7) 0.7848(5) -0.0342(5) 0.0445(14) Uani d . 1
N N1 0.3820(5) 0.3495(4) 0.4128(3) 0.0297(9) Uani d . 1
N N2 0.1159(5) 0.3299(4) 0.5516(3) 0.0329(10) Uani d . 1
N N3 0.9349(6) 0.6333(4) -0.0780(4) 0.0489(13) Uani d . 1
N N4 1.0211(6) 0.6779(5) -0.1586(4) 0.0562(14) Uani d . 1
N N5 1.0893(6) 0.7689(4) -0.1338(4) 0.0525(13) Uani d . 1
H H5A 1.1518 0.8116 -0.1754 0.063 Uiso calc R 1
O O1W 0.2543(5) -0.0888(4) 0.7141(3) 0.0547(11) Uani d . 1
H H4 0.3013 -0.0447 0.7410 0.082 Uiso d R 1
H H5 0.2266 -0.0444 0.6707 0.082 Uiso d R 1

loop_
_atom_site_aniso_label
_atom_site_aniso_U_11
_atom_site_aniso_U_22
_atom_site_aniso_U_33
_atom_site_aniso_U_12
_atom_site_aniso_U_13
_atom_site_aniso_U_23
Cd1 0.0316(2) 0.02563(18) 0.0303(2) -0.00916(14) -0.00884(16) -0.00132(14)
O1 0.062(3) 0.047(2) 0.043(2) -0.025(2) -0.018(2) -0.0085(19)
O2 0.066(3) 0.049(2) 0.0216(19) -0.019(2) -0.0054(19) -0.0065(17)
O4 0.060(3) 0.049(2) 0.029(2) -0.033(2) -0.002(2) -0.0009(17)
O3 0.081(3) 0.072(3) 0.035(2) -0.051(3) -0.009(2) -0.008(2)
O5 0.065(3) 0.060(3) 0.027(2) -0.038(2) -0.007(2) -0.0065(19)
O6 0.058(3) 0.058(2) 0.030(2) -0.037(2) -0.006(2) -0.0001(18)
O7 0.039(2) 0.0296(18) 0.0340(19) 0.0001(16) -0.0165(18) -0.0099(15)
O8 0.040(2) 0.0326(18) 0.0311(19) -0.0011(16) -0.0169(18) -0.0079(15)
O9 0.035(2) 0.045(2) 0.0267(18) -0.0186(17) -0.0071(17) 0.0048(16)
O10 0.042(2) 0.045(2) 0.036(2) -0.0224(18) -0.0155(18) 0.0042(17)
C1 0.029(3) 0.030(2) 0.021(2) -0.006(2) -0.003(2) -0.004(2)
C2 0.039(3) 0.027(2) 0.034(3) -0.011(2) -0.012(3) -0.004(2)
C3 0.036(3) 0.031(3) 0.023(2) -0.006(2) -0.010(2) -0.006(2)
C4 0.040(3) 0.033(3) 0.026(3) -0.005(2) -0.006(2) -0.001(2)
C5 0.033(3) 0.032(3) 0.027(3) -0.009(2) -0.007(2) -0.003(2)
C6 0.036(3) 0.034(3) 0.025(3) -0.012(2) -0.006(2) -0.005(2)
C7 0.033(3) 0.037(3) 0.030(3) -0.011(2) -0.006(2) -0.004(2)
C8 0.040(3) 0.032(3) 0.028(3) -0.002(2) -0.013(3) -0.003(2)
C9 0.040(3) 0.036(3) 0.031(3) -0.012(2) -0.012(3) -0.002(2)
C10 0.043(3) 0.052(3) 0.032(3) -0.016(3) -0.011(3) 0.002(3)
C11 0.044(4) 0.071(4) 0.039(3) -0.028(3) -0.015(3) 0.014(3)
C12 0.059(4) 0.047(3) 0.055(4) -0.028(3) -0.028(4) 0.018(3)
C13 0.047(4) 0.034(3) 0.052(4) -0.018(3) -0.032(3) 0.008(3)
C14 0.070(5) 0.022(3) 0.077(5) -0.011(3) -0.047(4) 0.000(3)
C15 0.064(5) 0.031(3) 0.066(4) 0.002(3) -0.033(4) -0.014(3)
C16 0.043(3) 0.035(3) 0.037(3) -0.002(2) -0.017(3) -0.009(2)
C17 0.054(4) 0.050(4) 0.045(4) 0.015(3) -0.021(3) -0.018(3)
C18 0.039(4) 0.069(4) 0.033(3) 0.000(3) -0.005(3) -0.004(3)
C19 0.044(4) 0.047(3) 0.032(3) -0.008(3) -0.009(3) -0.001(3)
C20 0.041(3) 0.030(3) 0.035(3) -0.002(2) -0.024(3) -0.002(2)
C21 0.038(3) 0.031(3) 0.030(3) -0.010(2) -0.017(3) 0.001(2)
C22 0.023(3) 0.025(2) 0.030(3) -0.008(2) -0.006(2) -0.001(2)
C23 0.034(3) 0.027(2) 0.020(2) -0.013(2) -0.005(2) -0.001(2)
C24 0.043(3) 0.037(3) 0.045(3) -0.012(3) -0.023(3) 0.002(3)
C25 0.058(4) 0.056(4) 0.053(4) -0.016(3) -0.020(4) 0.001(3)
C26 0.084(6) 0.067(5) 0.055(4) -0.004(4) -0.036(4) -0.005(4)
C27 0.082(6) 0.051(4) 0.092(6) -0.003(4) -0.050(5) -0.025(4)
C28 0.060(5) 0.039(3) 0.095(6) -0.011(3) -0.042(5) -0.001(4)
C29 0.042(3) 0.035(3) 0.060(4) -0.008(3) -0.020(3) 0.004(3)
N1 0.032(2) 0.032(2) 0.028(2) -0.0083(19) -0.010(2) -0.0023(18)
N2 0.038(3) 0.032(2) 0.032(2) -0.0082(19) -0.013(2) -0.0004(19)
N3 0.054(3) 0.053(3) 0.044(3) -0.029(3) -0.015(3) 0.004(2)
N4 0.063(4) 0.057(3) 0.053(3) -0.028(3) -0.018(3) 0.003(3)
N5 0.054(3) 0.051(3) 0.053(3) -0.024(3) -0.013(3) 0.013(3)
O1W 0.073(3) 0.050(2) 0.050(3) -0.028(2) -0.025(2) 0.007(2)

loop_
_atom_type_symbol
_atom_type_description
_atom_type_scat_dispersion_real
_atom_type_scat_dispersion_imag
_atom_type_scat_source
C C 0.0033 0.0016 'International Tables Vol C Tables 4.2.6.8 and 6.1.1.4'
H H 0.0000 0.0000 'International Tables Vol C Tables 4.2.6.8 and 6.1.1.4'
N N 0.0061 0.0033 'International Tables Vol C Tables 4.2.6.8 and 6.1.1.4'
O O 0.0106 0.0060 'International Tables Vol C Tables 4.2.6.8 and 6.1.1.4'
Cd Cd -0.8075 1.2024 'International Tables Vol C Tables 4.2.6.8 and 6.1.1.4'

loop_
_geom_angle_atom_site_label_1
_geom_angle_atom_site_label_2
_geom_angle_atom_site_label_3
_geom_angle_site_symmetry_1
_geom_angle_site_symmetry_3
_geom_angle
O8 Cd1 N2 2_656 . 161.05(12)
O8 Cd1 O9 2_656 2_556 87.86(12)
N2 Cd1 O9 . 2_556 103.10(14)
O8 Cd1 N1 2_656 . 112.36(14)
N2 Cd1 N1 . . 71.21(15)
O9 Cd1 N1 2_556 . 133.31(12)
O8 Cd1 O7 2_656 . 71.17(11)
N2 Cd1 O7 . . 91.26(13)
O9 Cd1 O7 2_556 . 142.92(12)
N1 Cd1 O7 . . 83.60(12)
O8 Cd1 O10 2_656 . 86.14(13)
N2 Cd1 O10 . . 83.79(14)
O9 Cd1 O10 2_556 . 68.08(11)
N1 Cd1 O10 . . 149.68(13)
O7 Cd1 O10 . . 79.99(12)
O8 Cd1 O5 2_656 . 84.27(13)
N2 Cd1 O5 . . 113.84(14)
O9 Cd1 O5 2_556 . 70.34(12)
N1 Cd1 O5 . . 70.51(13)
O7 Cd1 O5 . . 134.10(13)
O10 Cd1 O5 . . 137.58(12)
C8 O2 H1 . . 110.0
C9 O4 H2 . . 96.1
C7 O5 Cd1 . . 141.0(3)
C7 O6 H3 . . 109.0
C23 O7 Cd1 . . 115.5(3)
C23 O8 Cd1 . 2_656 118.6(3)
C22 O9 Cd1 . 2_556 120.8(3)
C22 O10 Cd1 . . 116.4(3)
C2 C1 C6 . . 119.7(4)
C2 C1 C7 . . 123.3(4)
C6 C1 C7 . . 117.0(4)
C1 C2 C3 . . 119.7(4)
C1 C2 H2A . . 120.2
C3 C2 H2A . . 120.2
C4 C3 C2 . . 120.7(4)
C4 C3 C8 . . 121.0(5)
C2 C3 C8 . . 118.3(4)
C3 C4 C5 . . 119.5(5)
C3 C4 H4A . . 120.2
C5 C4 H4A . . 120.2
C6 C5 C4 . . 119.3(5)
C6 C5 C9 . . 118.1(4)
C4 C5 C9 . . 122.6(5)
C5 C6 C1 . . 121.2(4)
C5 C6 H6A . . 119.4
C1 C6 H6A . . 119.4
O5 C7 O6 . . 121.9(5)
O5 C7 C1 . . 123.0(5)
O6 C7 C1 . . 115.1(4)
O1 C8 O2 . . 123.7(5)
O1 C8 C3 . . 122.3(5)
O2 C8 C3 . . 114.0(4)
O3 C9 O4 . . 123.4(5)
O3 C9 C5 . . 121.7(5)
O4 C9 C5 . . 114.9(4)
N1 C10 C11 . . 123.5(6)
N1 C10 H10A . . 118.3
C11 C10 H10A . . 118.3
C12 C11 C10 . . 119.2(6)
C12 C11 H11A . . 120.4
C10 C11 H11A . . 120.4
C11 C12 C13 . . 119.7(5)
C11 C12 H12A . . 120.2
C13 C12 H12A . . 120.2
C12 C13 C21 . . 117.5(5)
C12 C13 C14 . . 123.6(5)
C21 C13 C14 . . 118.9(6)
C15 C14 C13 . . 122.0(5)
C15 C14 H14A . . 119.0
C13 C14 H14A . . 119.0
C14 C15 C16 . . 120.0(5)
C14 C15 H15A . . 120.0
C16 C15 H15A . . 120.0
C20 C16 C17 . . 118.6(5)
C20 C16 C15 . . 120.2(6)
C17 C16 C15 . . 121.2(5)
C18 C17 C16 . . 119.1(5)
C18 C17 H17A . . 120.5
C16 C17 H17A . . 120.5
C17 C18 C19 . . 119.3(6)
C17 C18 H18A . . 120.3
C19 C18 H18A . . 120.3
N2 C19 C18 . . 122.9(5)
N2 C19 H19A . . 118.5
C18 C19 H19A . . 118.5
N2 C20 C16 . . 122.1(5)
N2 C20 C21 . . 118.1(4)
C16 C20 C21 . . 119.8(5)
N1 C21 C13 . . 122.5(5)
N1 C21 C20 . . 118.3(4)
C13 C21 C20 . . 119.2(5)
O10 C22 O9 . . 125.3(4)
O10 C22 C22 . 2_556 119.1(5)
O9 C22 C22 . 2_556 115.6(5)
O7 C23 O8 . . 125.2(4)
O7 C23 C23 . 2_656 119.2(5)
O8 C23 C23 . 2_656 115.6(5)
N3 C24 C29 . . 108.8(5)
N3 C24 C25 . . 131.1(5)
C29 C24 C25 . . 120.1(5)
C26 C25 C24 . . 117.1(6)
C26 C25 H25A . . 121.4
C24 C25 H25A . . 121.4
C25 C26 C27 . . 121.4(7)
C25 C26 H26A . . 119.3
C27 C26 H26A . . 119.3
C28 C27 C26 . . 122.9(6)
C28 C27 H27A . . 118.5
C26 C27 H27A . . 118.5
C27 C28 C29 . . 115.3(6)
C27 C28 H28A . . 122.3
C29 C28 H28A . . 122.3
N5 C29 C24 . . 103.5(5)
N5 C29 C28 . . 133.4(6)
C24 C29 C28 . . 123.1(6)
C10 N1 C21 . . 117.6(4)
C10 N1 Cd1 . . 126.4(4)
C21 N1 Cd1 . . 115.9(3)
C19 N2 C20 . . 118.0(5)
C19 N2 Cd1 . . 125.6(4)
C20 N2 Cd1 . . 116.4(4)
N4 N3 C24 . . 108.4(5)
N3 N4 N5 . . 108.4(5)
N4 N5 C29 . . 110.9(5)
N4 N5 H5A . . 124.5
C29 N5 H5A . . 124.5
H4 O1W H5 . . 107.7

loop_
_geom_bond_atom_site_label_1
_geom_bond_atom_site_label_2
_geom_bond_site_symmetry_2
_geom_bond_distance
Cd1 O8 2_656 2.287(3)
Cd1 N2 . 2.334(4)
Cd1 O9 2_556 2.347(3)
Cd1 N1 . 2.351(4)
Cd1 O7 . 2.357(3)
Cd1 O10 . 2.440(4)
Cd1 O5 . 2.525(4)
O1 C8 . 1.213(6)
O2 C8 . 1.316(6)
O2 H1 . 0.8500
O4 C9 . 1.315(6)
O4 H2 . 0.8500
O3 C9 . 1.201(6)
O5 C7 . 1.214(6)
O6 C7 . 1.319(6)
O6 H3 . 0.8499
O7 C23 . 1.236(6)
O8 C23 . 1.273(5)
O8 Cd1 2_656 2.287(3)
O9 C22 . 1.260(6)
O9 Cd1 2_556 2.347(3)
O10 C22 . 1.238(5)
C1 C2 . 1.383(6)
C1 C6 . 1.391(6)
C1 C7 . 1.472(7)
C2 C3 . 1.388(7)
C2 H2A . 0.9300
C3 C4 . 1.386(7)
C3 C8 . 1.495(6)
C4 C5 . 1.403(7)
C4 H4A . 0.9300
C5 C6 . 1.373(7)
C5 C9 . 1.485(7)
C6 H6A . 0.9300
C10 N1 . 1.329(7)
C10 C11 . 1.388(8)
C10 H10A . 0.9300
C11 C12 . 1.356(9)
C11 H11A . 0.9300
C12 C13 . 1.399(8)
C12 H12A . 0.9300
C13 C21 . 1.407(7)
C13 C14 . 1.425(8)
C14 C15 . 1.348(9)
C14 H14A . 0.9300
C15 C16 . 1.431(8)
C15 H15A . 0.9300
C16 C20 . 1.383(7)
C16 C17 . 1.401(8)
C17 C18 . 1.352(8)
C17 H17A . 0.9300
C18 C19 . 1.393(8)
C18 H18A . 0.9300
C19 N2 . 1.324(7)
C19 H19A . 0.9300
C20 N2 . 1.360(6)
C20 C21 . 1.445(7)
C21 N1 . 1.354(6)
C22 C22 2_556 1.534(9)
C23 C23 2_656 1.549(9)
C24 N3 . 1.364(7)
C24 C29 . 1.384(7)
C24 C25 . 1.397(8)
C25 C26 . 1.366(8)
C25 H25A . 0.9300
C26 C27 . 1.403(10)
C26 H26A . 0.9300
C27 C28 . 1.350(10)
C27 H27A . 0.9300
C28 C29 . 1.400(8)
C28 H28A . 0.9300
C29 N5 . 1.359(8)
N3 N4 . 1.300(7)
N4 N5 . 1.338(6)
N5 H5A . 0.8600
O1W H4 . 0.8500
O1W H5 . 0.8500

loop_
_geom_hbond_atom_site_label_D
_geom_hbond_atom_site_label_H
_geom_hbond_atom_site_label_A
_geom_hbond_site_symmetry_A
_geom_hbond_distance_DH
_geom_hbond_distance_HA
_geom_hbond_distance_DA
_geom_hbond_angle_DHA
O1W H4 O1 1_556 0.85 1.99 2.824(5) 164.9
N5 H5A O1W 1_664 0.86 1.93 2.775(6) 165.6
O6 H3 O9 2_556 0.85 1.83 2.659(5) 163.1
O2 H1 O8 1_554 0.85 1.79 2.636(5) 171.6
O4 H2 N3 . 0.85 1.94 2.711(6) 150.0
O1W H5 O10 . 0.85 2.12 2.942(5) 163.5
